data_7129046
loop_
_publ_author_name
'Steller, Beate G.'
'Flock, Michaela'
'Fischer, Roland C.'

_publ_section_title
;
 From organotin hydrides to heteronuclear main group metal compounds:
 isolation of the first neutral bismuth/tin clusters.
;
_journal_issue 78
_journal_name_full 'Chemical communications (Cambridge, England)'
_journal_page_first 10095
_journal_page_last 10098
_journal_paper_doi 10.1039/d1cc02538d
_journal_volume 57
_journal_year 2021
_chemical_formula_moiety 'C72 H101 Bi2 Sn4, C4 H9 O2'
_chemical_formula_sum 'C76 H110 Bi2 O2 Sn4'
_chemical_formula_weight 1948.35
_space_group_crystal_system tetragonal
_space_group_IT_number 76
_space_group_name_Hall 'P 4w'
_space_group_name_H-M_alt 'P 41'
_atom_sites_solution_hydrogens geom
_atom_sites_solution_primary dual
_audit_creation_date 2020-11-17
_audit_creation_method
;
Olex2 1.3
(compiled 2020.07.31 svn.rc2a77460 for OlexSys, GUI svn.r6145)
;
_audit_update_record
;
2021-03-22 deposited with the CCDC.	2021-08-09 downloaded from the CCDC.
;
_cell_angle_alpha 90
_cell_angle_beta 90
_cell_angle_gamma 90
_cell_formula_units_Z 4
_cell_length_a 14.1893(5)
_cell_length_b 14.1893(5)
_cell_length_c 37.5042(15)
_cell_measurement_reflns_used 9697
_cell_measurement_temperature 100(2)
_cell_measurement_theta_max 29.42
_cell_measurement_theta_min 2.17
_cell_volume 7551.0(5)
_computing_cell_refinement 'SAINT V8.38A (Bruker, 2018)'
_computing_data_reduction 'SAINT V8.38A (Bruker, 2018)'
_computing_molecular_graphics 'Olex2 1.3 (Dolomanov et al., 2009)'
_computing_publication_material 'Olex2 1.3 (Dolomanov et al., 2009)'
_computing_structure_refinement 'SHELXL 2014/7 (Sheldrick, 2015)'
_computing_structure_solution 'SHELXD  (Sheldrick, 2008)'
_diffrn_ambient_temperature 100.0
_diffrn_detector 'Bruker APEX2 area detector'
_diffrn_detector_area_resol_mean 7.9
_diffrn_detector_type 'CCD area detector'
_diffrn_measured_fraction_theta_full 1.000
_diffrn_measured_fraction_theta_max 1.000
_diffrn_measurement_device 'three-circle diffractometer'
_diffrn_measurement_device_type 'Bruker SMART APEX2 area detector'
_diffrn_measurement_method '\w and \f scans'
_diffrn_radiation_monochromator 'mirror optics'
_diffrn_radiation_probe x-ray
_diffrn_radiation_type MoK\a
_diffrn_radiation_wavelength 0.71073
_diffrn_reflns_av_R_equivalents 0.0681
_diffrn_reflns_av_unetI/netI 0.0447
_diffrn_reflns_Laue_measured_fraction_full 1.000
_diffrn_reflns_Laue_measured_fraction_max 1.000
_diffrn_reflns_limit_h_max 18
_diffrn_reflns_limit_h_min -18
_diffrn_reflns_limit_k_max 18
_diffrn_reflns_limit_k_min -17
_diffrn_reflns_limit_l_max 43
_diffrn_reflns_limit_l_min -47
_diffrn_reflns_number 192012
_diffrn_reflns_point_group_measured_fraction_full 1.000
_diffrn_reflns_point_group_measured_fraction_max 1.000
_diffrn_reflns_theta_full 27.000
_diffrn_reflns_theta_max 27.000
_diffrn_reflns_theta_min 1.086
_diffrn_source 'microfocus sealed X-ray tube'
_diffrn_source_current 1.0
_diffrn_source_power 0.05
_diffrn_source_type 'Incoatec I\ms'
_diffrn_source_voltage 50.0
_diffrn_standards_number 0
_exptl_absorpt_coefficient_mu 5.989
_exptl_absorpt_correction_T_max 0.7459
_exptl_absorpt_correction_T_min 0.4013
_exptl_absorpt_correction_type multi-scan
_exptl_absorpt_process_details
;
SADABS-2016/2 (Bruker,2016) was used for absorption correction.
wR2(int) was 0.1187 before and 0.0720 after correction.
The Ratio of minimum to maximum transmission is 0.5380.
The \l/2 correction factor is Not present.
;
_exptl_crystal_colour 'dark green'
_exptl_crystal_density_diffrn 1.714
_exptl_crystal_description octahedron
_exptl_crystal_F_000 3792
_exptl_crystal_size_max 0.28
_exptl_crystal_size_mid 0.24
_exptl_crystal_size_min 0.21
_refine_diff_density_max 3.591
_refine_diff_density_min -1.911
_refine_diff_density_rms 0.176
_refine_ls_abs_structure_details
;
 Flack x determined using 6536 quotients [(I+)-(I-)]/[(I+)+(I-)]
 (Parsons, Flack and Wagner, Acta Cryst. B69 (2013) 249-259).
;
_refine_ls_abs_structure_Flack -0.005(5)
_refine_ls_extinction_method none
_refine_ls_goodness_of_fit_ref 1.064
_refine_ls_hydrogen_treatment constr
_refine_ls_matrix_type full
_refine_ls_number_parameters 782
_refine_ls_number_reflns 16239
_refine_ls_number_restraints 469
_refine_ls_restrained_S_all 1.053
_refine_ls_R_factor_all 0.0565
_refine_ls_R_factor_gt 0.0509
_refine_ls_shift/su_max 0.001
_refine_ls_shift/su_mean 0.000
_refine_ls_structure_factor_coef Fsqd
_refine_ls_weighting_details 'w=1/[\s^2^(Fo^2^)+(0.0553P)^2^+120.0653P] where P=(Fo^2^+2Fc^2^)/3'
_refine_ls_weighting_scheme calc
_refine_ls_wR_factor_gt 0.1147
_refine_ls_wR_factor_ref 0.1172
_reflns_Friedel_coverage 0.969
_reflns_Friedel_fraction_full 1.000
_reflns_Friedel_fraction_max 1.000
_reflns_number_gt 15314
_reflns_number_total 16239
_reflns_threshold_expression 'I > 2\s(I)'
_cod_data_source_file d1cc02538d2.cif
_cod_data_source_block rf1964b_0m
_cod_original_cell_volume 7551.0(6)
_cod_database_code 7129046
_shelx_shelxl_version_number 2014/7
_shelx_space_group_comment
;
The symmetry employed for this shelxl refinement is uniquely defined
by the following loop, which should always be used as a source of
symmetry information in preference to the above space-group names.
They are only intended as comments.
;
_olex2_refinement_description
;
1. Twinned data refinement
 Scales: 0.9005(11)
 0.0995(11)
2. Fixed Uiso
 At 1.2 times of:
  All C(H) groups, All C(H,H) groups
 At 1.5 times of:
  All C(H,H,H) groups
3. Uiso/Uaniso restraints and constraints
C19 \\sim C20: within 2A with sigma of 0.005 and sigma for terminal atoms of
0.01 within 2A
Uanis(C1) \\sim Ueq, Uanis(C2) \\sim Ueq, Uanis(C4) \\sim Ueq, Uanis(C5) \\sim
Ueq, Uanis(C6) \\sim Ueq, Uanis(C7) \\sim Ueq, Uanis(C8) \\sim Ueq, Uanis(C9)
\\sim Ueq, Uanis(C10) \\sim Ueq, Uanis(C11) \\sim Ueq, Uanis(C12) \\sim Ueq,
Uanis(C13) \\sim Ueq, Uanis(C14) \\sim Ueq, Uanis(C15) \\sim Ueq, Uanis(C16)
\\sim Ueq, Uanis(C17) \\sim Ueq, Uanis(C18) \\sim Ueq, Uanis(C19) \\sim Ueq,
Uanis(C20) \\sim Ueq, Uanis(C21) \\sim Ueq, Uanis(C22) \\sim Ueq, Uanis(C23)
\\sim Ueq, Uanis(C24) \\sim Ueq, Uanis(C25) \\sim Ueq, Uanis(C26) \\sim Ueq,
Uanis(C27) \\sim Ueq, Uanis(C28) \\sim Ueq, Uanis(C29) \\sim Ueq, Uanis(C30)
\\sim Ueq, Uanis(C31) \\sim Ueq, Uanis(C32) \\sim Ueq, Uanis(C33) \\sim Ueq,
Uanis(C34) \\sim Ueq, Uanis(C35) \\sim Ueq, Uanis(C36) \\sim Ueq, Uanis(C72)
\\sim Ueq, Uanis(C71) \\sim Ueq, Uanis(C70) \\sim Ueq, Uanis(C69) \\sim Ueq,
Uanis(C68) \\sim Ueq, Uanis(C67) \\sim Ueq, Uanis(C66) \\sim Ueq, Uanis(C65)
\\sim Ueq, Uanis(C64) \\sim Ueq, Uanis(C63) \\sim Ueq, Uanis(C62) \\sim Ueq,
Uanis(C61) \\sim Ueq, Uanis(C60) \\sim Ueq, Uanis(C59) \\sim Ueq, Uanis(C58)
\\sim Ueq, Uanis(C57) \\sim Ueq, Uanis(C56) \\sim Ueq, Uanis(C55) \\sim Ueq,
Uanis(C54) \\sim Ueq, Uanis(C53) \\sim Ueq, Uanis(C52) \\sim Ueq, Uanis(C51)
\\sim Ueq, Uanis(C50) \\sim Ueq, Uanis(C49) \\sim Ueq, Uanis(C48) \\sim Ueq,
Uanis(C47) \\sim Ueq, Uanis(C46) \\sim Ueq, Uanis(C45) \\sim Ueq, Uanis(C44)
\\sim Ueq, Uanis(C43) \\sim Ueq, Uanis(C42) \\sim Ueq, Uanis(C41) \\sim Ueq,
Uanis(C40) \\sim Ueq, Uanis(C39) \\sim Ueq, Uanis(C38) \\sim Ueq, Uanis(C37)
\\sim Ueq, Uanis(C73) \\sim Ueq, Uanis(C74) \\sim Ueq, Uanis(C76) \\sim Ueq,
Uanis(C75) \\sim Ueq, Uanis(C3) \\sim Ueq, Uanis(O1) \\sim Ueq: with sigma of
0.008 and sigma for terminal atoms of 0.016
Uanis(C20) \\sim Ueq: with sigma of 0.002 and sigma for terminal atoms of 0.004
4.a Ternary CH refined with riding coordinates:
 C7(H7), C10(H10), C19(H19), C22(H22), C31(H31), C34(H34), C70(H70), C67(H67),
 C58(H58), C55(H55), C46(H46), C43(H43)
4.b Secondary CH2 refined with riding coordinates:
 C74(H74A,H74B), C75(H75A,H75B)
4.c Aromatic/amide H refined with riding coordinates:
 C4(H4), C5(H5), C15(H15), C16(H16), C17(H17), C27(H27), C28(H28), C29(H29),
 C65(H65), C64(H64), C63(H63), C53(H53), C52(H52), C51(H51), C41(H41), C40(H40),
  C39(H39), C3(H3)
4.d X=CH2 refined with riding coordinates:
 C12(H12A,H12B), C76(H76A,H76B)
4.e Idealised Me refined as rotating group:
 C8(H8A,H8B,H8C), C9(H9A,H9B,H9C), C11(H11A,H11B,H11C), C20(H20A,H20B,H20C),
 C21(H21A,H21B,H21C), C23(H23A,H23B,H23C), C24(H24A,H24B,H24C), C32(H32A,H32B,
 H32C), C33(H33A,H33B,H33C), C35(H35A,H35B,H35C), C36(H36A,H36B,H36C), C72(H72A,
 H72B,H72C), C71(H71A,H71B,H71C), C69(H69A,H69B,H69C), C68(H68A,H68B,H68C),
 C60(H60A,H60B,H60C), C59(H59A,H59B,H59C), C57(H57A,H57B,H57C), C56(H56A,H56B,
 H56C), C48(H48A,H48B,H48C), C47(H47A,H47B,H47C), C45(H45A,H45B,H45C), C44(H44A,
 H44B,H44C), C73(H73A,H73B,H73C)
;
_olex2_submission_special_instructions 'No special instructions were received'

loop_
_space_group_symop_operation_xyz
'x, y, z'
'-x, -y, z+1/2'
'-y, x, z+1/4'
'y, -x, z+3/4'

loop_
_atom_site_label
_atom_site_type_symbol
_atom_site_fract_x
_atom_site_fract_y
_atom_site_fract_z
_atom_site_U_iso_or_equiv
_atom_site_adp_type
_atom_site_occupancy
_atom_site_site_symmetry_order
_atom_site_calc_flag
_atom_site_refinement_flags_posn
_atom_site_refinement_flags_adp
_atom_site_refinement_flags_occupancy
_atom_site_disorder_assembly
_atom_site_disorder_group
Bi1 Bi 0.45823(4) 0.98069(4) 0.45963(2) 0.01065(13) Uani 1 1 d . . . . .
C1 C 0.7395(13) 1.0479(14) 0.4129(5) 0.021(4) Uani 1 1 d . U . . .
O1 O 0.5928(12) 0.9808(13) 0.5989(5) 0.051(4) Uani 1 1 d . U . . .
Sn1 Sn 0.58620(7) 1.06157(7) 0.40705(3) 0.0121(2) Uani 1 1 d . . . . .
Bi2 Bi 0.50397(4) 0.93874(4) 0.35331(2) 0.01150(13) Uani 1 1 d . . . . .
C2 C 0.7871(13) 1.0112(12) 0.4439(5) 0.018(4) Uani 1 1 d . U . . .
O2 O 0.5534(13) 0.9596(13) 0.6745(5) 0.051(5) Uani 1 1 d . . . . .
Sn2 Sn 0.33358(7) 0.97809(7) 0.39654(3) 0.0098(2) Uani 1 1 d . . . . .
Sn4 Sn 0.49486(7) 0.81173(7) 0.41505(3) 0.0084(2) Uani 1 1 d . . . . .
C4 C 0.9348(14) 1.0789(14) 0.4247(6) 0.025(4) Uani 1 1 d . U . . .
H4 H 0.9995 1.0912 0.4292 0.030 Uiso 1 1 calc R U . . .
C5 C 0.8928(13) 1.1108(14) 0.3939(6) 0.026(4) Uani 1 1 d . U . . .
H5 H 0.9294 1.1435 0.3767 0.031 Uiso 1 1 calc R U . . .
C6 C 0.7958(14) 1.0955(14) 0.3876(5) 0.024(4) Uani 1 1 d . U . . .
C7 C 0.7351(13) 0.9467(13) 0.4701(5) 0.021(4) Uani 1 1 d . U . . .
H7 H 0.6702 0.9352 0.4606 0.025 Uiso 1 1 calc R U . . .
C8 C 0.7866(13) 0.8513(14) 0.4722(6) 0.026(4) Uani 1 1 d . U . . .
H8A H 0.7894 0.8230 0.4483 0.039 Uiso 1 1 calc R U . . .
H8B H 0.7525 0.8090 0.4883 0.039 Uiso 1 1 calc R U . . .
H8C H 0.8508 0.8611 0.4811 0.039 Uiso 1 1 calc R U . . .
C9 C 0.7256(16) 0.9918(17) 0.5076(6) 0.034(5) Uani 1 1 d . U . . .
H9A H 0.6918 1.0518 0.5056 0.051 Uiso 1 1 calc R U . . .
H9B H 0.7885 1.0029 0.5175 0.051 Uiso 1 1 calc R U . . .
H9C H 0.6905 0.9491 0.5233 0.051 Uiso 1 1 calc R U . . .
C10 C 0.7582(15) 1.1290(14) 0.3514(6) 0.029(4) Uani 1 1 d . U . . .
H10 H 0.6883 1.1195 0.3518 0.034 Uiso 1 1 calc R U . . .
C11 C 0.7960(19) 1.0675(17) 0.3219(6) 0.041(6) Uani 1 1 d . U . . .
H11A H 0.7655 1.0844 0.2993 0.061 Uiso 1 1 calc R U . . .
H11B H 0.7830 1.0012 0.3274 0.061 Uiso 1 1 calc R U . . .
H11C H 0.8642 1.0768 0.3197 0.061 Uiso 1 1 calc R U . . .
C12 C 0.7748(17) 1.2314(15) 0.3438(7) 0.038(5) Uani 1 1 d . U . . .
H12A H 0.8058 1.2499 0.3225 0.045 Uiso 1 1 calc R U . . .
H12B H 0.7543 1.2777 0.3604 0.045 Uiso 1 1 calc R U . . .
C13 C 0.5717(15) 1.2169(15) 0.4017(5) 0.027(4) Uani 1 1 d . U . . .
C14 C 0.6139(13) 1.2687(14) 0.4301(5) 0.021(4) Uani 1 1 d . U . . .
C15 C 0.6238(15) 1.3684(14) 0.4265(6) 0.029(4) Uani 1 1 d . U . . .
H15 H 0.6523 1.4046 0.4448 0.035 Uiso 1 1 calc R U . . .
C16 C 0.5913(15) 1.4111(14) 0.3958(6) 0.029(4) Uani 1 1 d . U . . .
H16 H 0.6014 1.4766 0.3924 0.035 Uiso 1 1 calc R U . . .
C17 C 0.5451(14) 1.3608(13) 0.3703(6) 0.025(4) Uani 1 1 d . U . . .
H17 H 0.5201 1.3929 0.3502 0.030 Uiso 1 1 calc R U . . .
C18 C 0.5332(13) 1.2621(13) 0.3730(5) 0.021(4) Uani 1 1 d . U . . .
C19 C 0.6473(13) 1.2262(13) 0.4657(5) 0.020(3) Uani 1 1 d . U . . .
H19 H 0.6429 1.1561 0.4635 0.024 Uiso 1 1 calc R U . . .
C20 C 0.7498(13) 1.2502(14) 0.4742(5) 0.024(4) Uani 1 1 d . U . . .
H20A H 0.7903 1.2276 0.4548 0.036 Uiso 1 1 calc R U . . .
H20B H 0.7682 1.2196 0.4965 0.036 Uiso 1 1 calc R U . . .
H20C H 0.7566 1.3186 0.4766 0.036 Uiso 1 1 calc R U . . .
C21 C 0.5817(16) 1.2558(17) 0.4957(6) 0.034(5) Uani 1 1 d . U . . .
H21A H 0.5829 1.3245 0.4981 0.051 Uiso 1 1 calc R U . . .
H21B H 0.6025 1.2268 0.5181 0.051 Uiso 1 1 calc R U . . .
H21C H 0.5174 1.2351 0.4902 0.051 Uiso 1 1 calc R U . . .
C22 C 0.4730(14) 1.2146(14) 0.3445(5) 0.023(4) Uani 1 1 d . U . . .
H22 H 0.4556 1.1507 0.3537 0.028 Uiso 1 1 calc R U . . .
C23 C 0.5290(17) 1.2004(19) 0.3099(6) 0.043(6) Uani 1 1 d . U . . .
H23A H 0.4852 1.1935 0.2898 0.064 Uiso 1 1 calc R U . . .
H23B H 0.5678 1.1435 0.3119 0.064 Uiso 1 1 calc R U . . .
H23C H 0.5698 1.2551 0.3058 0.064 Uiso 1 1 calc R U . . .
C24 C 0.3812(16) 1.2672(15) 0.3368(6) 0.034(5) Uani 1 1 d . U . . .
H24A H 0.3955 1.3275 0.3253 0.052 Uiso 1 1 calc R U . . .
H24B H 0.3476 1.2787 0.3592 0.052 Uiso 1 1 calc R U . . .
H24C H 0.3417 1.2291 0.3210 0.052 Uiso 1 1 calc R U . . .
C25 C 0.2311(12) 1.0823(11) 0.3771(5) 0.014(3) Uani 1 1 d . U . . .
C26 C 0.2008(12) 1.1576(11) 0.3992(5) 0.016(3) Uani 1 1 d . U . . .
C27 C 0.1393(13) 1.2230(13) 0.3846(5) 0.022(4) Uani 1 1 d . U . . .
H27 H 0.1191 1.2745 0.3989 0.026 Uiso 1 1 calc R U . . .
C28 C 0.1064(13) 1.2159(13) 0.3501(5) 0.022(4) Uani 1 1 d . U . . .
H28 H 0.0646 1.2619 0.3407 0.026 Uiso 1 1 calc R U . . .
C29 C 0.1350(13) 1.1414(13) 0.3297(5) 0.022(4) Uani 1 1 d . U . . .
H29 H 0.1121 1.1362 0.3060 0.027 Uiso 1 1 calc R U . . .
C30 C 0.1970(12) 1.0724(12) 0.3427(5) 0.015(3) Uani 1 1 d . U . . .
C31 C 0.2402(12) 1.1706(13) 0.4369(5) 0.017(4) Uani 1 1 d . U . . .
H31 H 0.2524 1.1061 0.4466 0.021 Uiso 1 1 calc R U . . .
C32 C 0.3320(14) 1.2209(13) 0.4368(6) 0.024(4) Uani 1 1 d . U . . .
H32A H 0.3790 1.1829 0.4242 0.036 Uiso 1 1 calc R U . . .
H32B H 0.3528 1.2312 0.4614 0.036 Uiso 1 1 calc R U . . .
H32C H 0.3249 1.2818 0.4248 0.036 Uiso 1 1 calc R U . . .
C33 C 0.1721(15) 1.2188(14) 0.4627(6) 0.029(4) Uani 1 1 d . U . . .
H33A H 0.1125 1.1839 0.4633 0.043 Uiso 1 1 calc R U . . .
H33B H 0.1603 1.2835 0.4548 0.043 Uiso 1 1 calc R U . . .
H33C H 0.1998 1.2199 0.4867 0.043 Uiso 1 1 calc R U . . .
C34 C 0.2255(15) 0.9933(14) 0.3175(5) 0.026(4) Uani 1 1 d . U . . .
H34 H 0.2500 0.9408 0.3326 0.031 Uiso 1 1 calc R U . . .
C35 C 0.3047(17) 1.0212(17) 0.2924(5) 0.034(5) Uani 1 1 d . U . . .
H35A H 0.3256 0.9658 0.2790 0.052 Uiso 1 1 calc R U . . .
H35B H 0.3575 1.0464 0.3063 0.052 Uiso 1 1 calc R U . . .
H35C H 0.2821 1.0695 0.2758 0.052 Uiso 1 1 calc R U . . .
C36 C 0.1404(18) 0.9525(17) 0.2959(6) 0.036(5) Uani 1 1 d . U . . .
H36A H 0.1287 0.9922 0.2749 0.055 Uiso 1 1 calc R U . . .
H36B H 0.0841 0.9517 0.3110 0.055 Uiso 1 1 calc R U . . .
H36C H 0.1551 0.8882 0.2881 0.055 Uiso 1 1 calc R U . . .
C72 C 0.4873(17) 0.5986(15) 0.5111(6) 0.033(5) Uani 1 1 d . U . . .
H72A H 0.4830 0.5459 0.4943 0.050 Uiso 1 1 calc R U . . .
H72B H 0.4254 0.6096 0.5219 0.050 Uiso 1 1 calc R U . . .
H72C H 0.5331 0.5834 0.5298 0.050 Uiso 1 1 calc R U . . .
C71 C 0.5480(16) 0.7633(14) 0.5170(5) 0.027(4) Uani 1 1 d . U . . .
H71A H 0.5608 0.8220 0.5041 0.041 Uiso 1 1 calc R U . . .
H71B H 0.6050 0.7433 0.5297 0.041 Uiso 1 1 calc R U . . .
H71C H 0.4971 0.7737 0.5342 0.041 Uiso 1 1 calc R U . . .
C70 C 0.5193(13) 0.6883(12) 0.4910(5) 0.017(4) Uani 1 1 d . U . . .
H70 H 0.4641 0.7125 0.4772 0.021 Uiso 1 1 calc R U . . .
C69 C 0.7102(15) 0.6480(13) 0.3411(5) 0.024(4) Uani 1 1 d . U . . .
H69A H 0.6725 0.5908 0.3444 0.037 Uiso 1 1 calc R U . . .
H69B H 0.7771 0.6331 0.3443 0.037 Uiso 1 1 calc R U . . .
H69C H 0.7000 0.6727 0.3170 0.037 Uiso 1 1 calc R U . . .
C68 C 0.7407(13) 0.8081(14) 0.3661(6) 0.025(4) Uani 1 1 d . U . . .
H68A H 0.7326 0.8377 0.3427 0.038 Uiso 1 1 calc R U . . .
H68B H 0.8070 0.7909 0.3695 0.038 Uiso 1 1 calc R U . . .
H68C H 0.7216 0.8525 0.3848 0.038 Uiso 1 1 calc R U . . .
C67 C 0.6807(12) 0.7214(12) 0.3683(5) 0.016(3) Uani 1 1 d . U . . .
H67 H 0.6156 0.7415 0.3614 0.020 Uiso 1 1 calc R U . . .
C66 C 0.5990(13) 0.6671(12) 0.4643(5) 0.018(4) Uani 1 1 d . U . . .
C65 C 0.6723(14) 0.6090(13) 0.4749(5) 0.024(4) Uani 1 1 d . U . . .
H65 H 0.6707 0.5803 0.4978 0.028 Uiso 1 1 calc R U . . .
C64 C 0.7487(15) 0.5924(15) 0.4523(6) 0.029(5) Uani 1 1 d . U . . .
H64 H 0.8014 0.5575 0.4606 0.035 Uiso 1 1 calc R U . . .
C63 C 0.7479(13) 0.6258(13) 0.4184(5) 0.022(4) Uani 1 1 d . U . . .
H63 H 0.7979 0.6099 0.4026 0.026 Uiso 1 1 calc R U . . .
C62 C 0.6736(11) 0.6842(11) 0.4062(5) 0.013(3) Uani 1 1 d . U . . .
C61 C 0.6020(11) 0.7066(11) 0.4300(5) 0.012(3) Uani 1 1 d . U . . .
C60 C 0.2091(14) 0.4897(14) 0.3981(6) 0.029(4) Uani 1 1 d . U . . .
H60A H 0.2424 0.4552 0.3793 0.044 Uiso 1 1 calc R U . . .
H60B H 0.1589 0.5280 0.3875 0.044 Uiso 1 1 calc R U . . .
H60C H 0.1815 0.4448 0.4150 0.044 Uiso 1 1 calc R U . . .
C59 C 0.3632(15) 0.4989(15) 0.4314(6) 0.029(5) Uani 1 1 d . U . . .
H59A H 0.3856 0.4556 0.4129 0.044 Uiso 1 1 calc R U . . .
H59B H 0.3452 0.4630 0.4527 0.044 Uiso 1 1 calc R U . . .
H59C H 0.4136 0.5433 0.4376 0.044 Uiso 1 1 calc R U . . .
C58 C 0.2780(12) 0.5534(12) 0.4176(5) 0.017(3) Uani 1 1 d . U . . .
H58 H 0.3019 0.6003 0.3999 0.021 Uiso 1 1 calc R U . . .
C57 C 0.2394(15) 0.8896(15) 0.5160(6) 0.029(4) Uani 1 1 d . U . . .
H57A H 0.3042 0.8658 0.5153 0.044 Uiso 1 1 calc R U . . .
H57B H 0.2067 0.8630 0.5367 0.044 Uiso 1 1 calc R U . . .
H57C H 0.2404 0.9585 0.5180 0.044 Uiso 1 1 calc R U . . .
C56 C 0.0914(17) 0.9044(16) 0.4805(6) 0.035(5) Uani 1 1 d . U . . .
H56A H 0.0968 0.9732 0.4816 0.052 Uiso 1 1 calc R U . . .
H56B H 0.0540 0.8821 0.5008 0.052 Uiso 1 1 calc R U . . .
H56C H 0.0604 0.8861 0.4582 0.052 Uiso 1 1 calc R U . . .
C55 C 0.1880(13) 0.8612(13) 0.4820(5) 0.020(4) Uani 1 1 d . U . . .
H55 H 0.2247 0.8877 0.4616 0.023 Uiso 1 1 calc R U . . .
C54 C 0.2296(12) 0.6090(12) 0.4474(4) 0.015(3) Uani 1 1 d . U . . .
C53 C 0.1820(13) 0.5590(13) 0.4739(5) 0.022(4) Uani 1 1 d . U . . .
H53 H 0.1817 0.4921 0.4733 0.026 Uiso 1 1 calc R U . . .
C52 C 0.1356(15) 0.6052(15) 0.5008(5) 0.028(4) Uani 1 1 d . U . . .
H52 H 0.1008 0.5705 0.5180 0.033 Uiso 1 1 calc R U . . .
C51 C 0.1395(14) 0.6994(15) 0.5028(5) 0.025(4) Uani 1 1 d . U . . .
H51 H 0.1080 0.7303 0.5219 0.030 Uiso 1 1 calc R U . . .
C50 C 0.1884(12) 0.7540(11) 0.4778(5) 0.014(3) Uani 1 1 d . U . . .
C49 C 0.2322(12) 0.7081(12) 0.4494(5) 0.015(3) Uani 1 1 d . U . . .
C48 C 0.0068(14) 0.7063(14) 0.4027(6) 0.029(4) Uani 1 1 d . U . . .
H48A H -0.0422 0.6895 0.3855 0.043 Uiso 1 1 calc R U . . .
H48B H -0.0227 0.7315 0.4244 0.043 Uiso 1 1 calc R U . . .
H48C H 0.0437 0.6502 0.4088 0.043 Uiso 1 1 calc R U . . .
C47 C 0.0155(13) 0.8678(14) 0.3763(5) 0.025(4) Uani 1 1 d . U . . .
H47A H 0.0589 0.9188 0.3699 0.037 Uiso 1 1 calc R U . . .
H47B H -0.0237 0.8876 0.3965 0.037 Uiso 1 1 calc R U . . .
H47C H -0.0249 0.8532 0.3558 0.037 Uiso 1 1 calc R U . . .
C46 C 0.0715(13) 0.7808(14) 0.3866(5) 0.022(4) Uani 1 1 d . U . . .
H46 H 0.1167 0.8003 0.4057 0.026 Uiso 1 1 calc R U . . .
C45 C 0.4106(15) 0.5719(14) 0.3281(6) 0.030(5) Uani 1 1 d . U . . .
H45A H 0.3850 0.5401 0.3070 0.045 Uiso 1 1 calc R U . . .
H45B H 0.3849 0.5426 0.3496 0.045 Uiso 1 1 calc R U . . .
H45C H 0.4794 0.5661 0.3281 0.045 Uiso 1 1 calc R U . . .
C44 C 0.4276(14) 0.7253(13) 0.2954(6) 0.025(4) Uani 1 1 d . U . . .
H44A H 0.4023 0.6986 0.2733 0.038 Uiso 1 1 calc R U . . .
H44B H 0.4961 0.7165 0.2959 0.038 Uiso 1 1 calc R U . . .
H44C H 0.4131 0.7928 0.2964 0.038 Uiso 1 1 calc R U . . .
C43 C 0.3834(12) 0.6758(13) 0.3272(4) 0.016(3) Uani 1 1 d . U . . .
H43 H 0.4099 0.7056 0.3492 0.019 Uiso 1 1 calc R U . . .
C42 C 0.1293(12) 0.7394(12) 0.3565(5) 0.016(3) Uani 1 1 d . U . . .
C41 C 0.0824(14) 0.7090(14) 0.3255(5) 0.025(4) Uani 1 1 d . U . . .
H41 H 0.0158 0.7154 0.3243 0.030 Uiso 1 1 calc R U . . .
C40 C 0.1286(15) 0.6710(15) 0.2975(5) 0.028(4) Uani 1 1 d . U . . .
H40 H 0.0944 0.6514 0.2770 0.033 Uiso 1 1 calc R U . . .
C39 C 0.2243(14) 0.6604(13) 0.2985(5) 0.021(4) Uani 1 1 d . U . . .
H39 H 0.2562 0.6327 0.2788 0.025 Uiso 1 1 calc R U . . .
C38 C 0.2754(12) 0.6902(11) 0.3282(5) 0.015(3) Uani 1 1 d . U . . .
C37 C 0.2277(12) 0.7305(12) 0.3568(5) 0.014(3) Uani 1 1 d . U . . .
C73 C 0.5367(17) 1.020(2) 0.5727(7) 0.045(6) Uani 1 1 d . U . . .
H73A H 0.5747 1.0312 0.5513 0.068 Uiso 1 1 calc R U . . .
H73B H 0.5102 1.0792 0.5812 0.068 Uiso 1 1 calc R U . . .
H73C H 0.4855 0.9759 0.5669 0.068 Uiso 1 1 calc R U . . .
C74 C 0.5542(16) 0.9018(16) 0.6157(6) 0.033(5) Uani 1 1 d . U . . .
H74A H 0.5674 0.8445 0.6015 0.040 Uiso 1 1 calc R U . . .
H74B H 0.4850 0.9089 0.6178 0.040 Uiso 1 1 calc R U . . .
C76 C 0.5966(19) 0.9624(17) 0.7079(7) 0.046(6) Uani 1 1 d . U . . .
H76A H 0.6484 0.9222 0.7128 0.055 Uiso 1 1 calc R U . . .
H76B H 0.5741 1.0046 0.7256 0.055 Uiso 1 1 calc R U . . .
C75 C 0.5968(15) 0.8925(16) 0.6518(6) 0.033(5) Uani 1 1 d . U . . .
H75A H 0.5866 0.8281 0.6611 0.040 Uiso 1 1 calc R U . . .
H75B H 0.6655 0.9042 0.6505 0.040 Uiso 1 1 calc R U . . .
Sn3 Sn 0.29944(7) 0.78276(7) 0.40499(3) 0.0084(2) Uani 1 1 d . . . . .
C3 C 0.8805(12) 1.0280(12) 0.4492(5) 0.020(4) Uani 1 1 d . U . . .
H3 H 0.9097 1.0044 0.4702 0.024 Uiso 1 1 calc R U . . .

loop_
_atom_site_aniso_label
_atom_site_aniso_U_11
_atom_site_aniso_U_22
_atom_site_aniso_U_33
_atom_site_aniso_U_23
_atom_site_aniso_U_13
_atom_site_aniso_U_12
Bi1 0.0102(3) 0.0092(3) 0.0125(3) -0.0018(2) 0.0011(2) -0.0012(2)
C1 0.022(7) 0.025(8) 0.018(7) 0.004(6) -0.001(6) -0.011(6)
O1 0.037(7) 0.056(9) 0.059(9) 0.022(7) -0.006(7) -0.009(6)
Sn1 0.0115(5) 0.0085(5) 0.0164(5) -0.0004(4) 0.0022(4) -0.0025(4)
Bi2 0.0128(3) 0.0095(3) 0.0122(3) 0.0005(2) 0.0019(2) -0.0009(2)
C2 0.022(7) 0.013(7) 0.020(7) -0.006(6) 0.002(6) -0.001(6)
O2 0.053(11) 0.043(10) 0.058(11) -0.003(9) -0.014(9) 0.025(9)
Sn2 0.0104(5) 0.0055(5) 0.0136(5) 0.0008(4) -0.0001(4) 0.0010(4)
Sn4 0.0063(5) 0.0067(5) 0.0120(5) 0.0003(4) -0.0002(4) 0.0003(4)
C4 0.017(7) 0.025(8) 0.034(8) -0.004(7) 0.002(6) -0.011(6)
C5 0.016(7) 0.026(8) 0.035(8) 0.002(7) 0.008(7) -0.005(6)
C6 0.022(8) 0.024(8) 0.026(8) -0.006(7) 0.006(7) 0.001(6)
C7 0.018(7) 0.020(7) 0.024(8) -0.003(6) -0.007(6) -0.001(6)
C8 0.014(8) 0.024(9) 0.039(11) 0.001(8) -0.008(8) 0.005(7)
C9 0.037(11) 0.040(11) 0.025(10) 0.000(9) 0.006(8) 0.013(9)
C10 0.033(8) 0.027(8) 0.027(8) 0.003(7) 0.009(7) -0.007(7)
C11 0.051(13) 0.038(11) 0.033(11) -0.003(9) 0.016(10) -0.010(10)
C12 0.043(12) 0.022(9) 0.049(13) -0.001(9) 0.018(10) -0.009(9)
C13 0.029(8) 0.030(8) 0.022(8) -0.001(7) 0.003(7) -0.012(7)
C14 0.018(7) 0.022(7) 0.023(8) -0.004(6) 0.008(6) 0.000(6)
C15 0.035(9) 0.018(8) 0.034(9) -0.010(7) 0.004(7) -0.003(7)
C16 0.029(8) 0.015(7) 0.042(9) 0.000(7) 0.005(7) -0.003(6)
C17 0.023(8) 0.015(7) 0.037(8) 0.006(7) 0.005(7) 0.003(6)
C18 0.023(8) 0.017(7) 0.023(8) 0.003(6) 0.006(6) 0.000(6)
C19 0.017(6) 0.020(6) 0.023(7) -0.008(6) 0.002(6) -0.006(6)
C20 0.021(5) 0.023(5) 0.029(6) -0.004(5) -0.001(4) -0.007(4)
C21 0.032(11) 0.037(11) 0.033(11) -0.005(9) 0.005(9) 0.003(9)
C22 0.026(8) 0.022(7) 0.022(8) 0.005(6) 0.001(6) 0.007(6)
C23 0.034(11) 0.058(13) 0.036(11) 0.012(10) 0.005(9) -0.010(10)
C24 0.034(11) 0.024(10) 0.045(12) 0.007(9) -0.002(9) 0.007(8)
C25 0.014(7) 0.008(6) 0.019(7) 0.007(6) 0.001(6) 0.006(5)
C26 0.012(6) 0.009(6) 0.028(8) 0.004(6) 0.000(6) 0.000(5)
C27 0.023(8) 0.017(7) 0.026(8) -0.001(6) 0.001(6) 0.000(6)
C28 0.021(7) 0.017(7) 0.028(8) 0.008(6) -0.003(6) 0.003(6)
C29 0.020(7) 0.023(8) 0.024(8) 0.007(6) -0.006(6) 0.003(6)
C30 0.015(7) 0.011(6) 0.019(7) 0.004(6) -0.001(6) 0.004(6)
C31 0.014(7) 0.015(7) 0.023(7) 0.000(6) 0.002(6) 0.003(6)
C32 0.026(9) 0.013(8) 0.033(10) -0.002(7) 0.000(8) 0.004(7)
C33 0.032(10) 0.024(9) 0.030(10) -0.008(8) 0.005(8) 0.011(8)
C34 0.036(8) 0.025(8) 0.016(7) 0.002(6) -0.006(7) 0.008(7)
C35 0.047(12) 0.038(11) 0.018(9) 0.005(8) 0.004(8) 0.004(10)
C36 0.046(12) 0.033(11) 0.031(11) -0.001(9) -0.012(9) 0.002(9)
C72 0.040(11) 0.029(10) 0.031(10) 0.008(8) 0.003(9) -0.008(9)
C71 0.040(11) 0.023(9) 0.019(9) -0.001(7) 0.001(8) -0.007(8)
C70 0.021(7) 0.014(7) 0.017(7) 0.004(6) -0.001(6) -0.004(6)
C69 0.028(10) 0.016(8) 0.029(10) -0.005(7) 0.003(8) 0.004(7)
C68 0.019(9) 0.026(9) 0.031(10) -0.002(8) 0.003(7) -0.007(7)
C67 0.016(7) 0.014(7) 0.020(7) 0.001(6) 0.004(6) 0.001(6)
C66 0.019(7) 0.014(7) 0.022(7) 0.001(6) -0.006(6) -0.001(6)
C65 0.031(8) 0.016(7) 0.024(8) 0.007(6) -0.003(7) 0.001(6)
C64 0.027(8) 0.026(8) 0.036(9) -0.004(7) -0.012(7) -0.001(7)
C63 0.020(7) 0.016(7) 0.029(8) -0.003(6) -0.004(6) -0.003(6)
C62 0.011(6) 0.008(6) 0.019(7) -0.004(6) -0.003(6) 0.000(5)
C61 0.009(6) 0.007(6) 0.018(7) 0.000(5) -0.005(5) -0.003(5)
C60 0.026(9) 0.022(9) 0.040(11) -0.009(8) 0.000(8) 0.001(7)
C59 0.027(10) 0.023(9) 0.039(11) -0.005(8) 0.001(8) 0.008(8)
C58 0.018(7) 0.013(7) 0.021(7) 0.001(6) 0.004(6) -0.002(6)
C57 0.031(10) 0.026(10) 0.030(10) -0.004(8) -0.003(8) -0.004(8)
C56 0.038(11) 0.029(10) 0.037(11) -0.003(9) 0.006(9) 0.009(9)
C55 0.023(8) 0.016(7) 0.020(7) -0.006(6) 0.005(6) 0.004(6)
C54 0.019(7) 0.011(6) 0.014(7) 0.000(5) -0.001(6) 0.001(6)
C53 0.024(7) 0.013(7) 0.028(8) 0.004(6) -0.001(6) -0.003(6)
C52 0.033(8) 0.028(8) 0.023(8) 0.005(7) 0.008(7) -0.010(7)
C51 0.019(7) 0.030(8) 0.025(8) 0.004(7) 0.003(6) -0.002(6)
C50 0.015(7) 0.008(6) 0.018(7) -0.001(6) 0.000(6) -0.005(5)
C49 0.014(7) 0.015(7) 0.018(7) 0.005(6) -0.001(6) -0.008(6)
C48 0.022(9) 0.027(9) 0.037(11) 0.003(8) 0.001(8) 0.002(7)
C47 0.018(9) 0.028(9) 0.028(10) -0.005(8) -0.003(7) 0.004(8)
C46 0.019(7) 0.025(8) 0.022(8) -0.001(6) -0.005(6) 0.001(6)
C45 0.031(10) 0.027(10) 0.031(10) 0.003(8) 0.012(8) 0.010(8)
C44 0.027(9) 0.014(8) 0.035(10) -0.002(7) 0.010(8) 0.001(7)
C43 0.013(7) 0.026(7) 0.010(7) -0.004(6) 0.002(6) -0.005(6)
C42 0.014(7) 0.019(7) 0.016(7) -0.003(6) -0.005(6) 0.000(6)
C41 0.018(7) 0.031(8) 0.027(8) -0.008(7) -0.007(6) -0.004(6)
C40 0.027(8) 0.033(8) 0.022(8) -0.005(7) -0.006(7) -0.006(7)
C39 0.026(8) 0.019(7) 0.019(7) -0.002(6) -0.005(6) -0.001(6)
C38 0.019(7) 0.006(6) 0.022(7) -0.002(6) 0.004(6) -0.001(6)
C37 0.015(7) 0.014(7) 0.013(7) -0.001(6) -0.005(6) -0.001(6)
C73 0.036(11) 0.054(13) 0.046(12) 0.006(11) 0.000(10) 0.003(10)
C74 0.028(8) 0.035(9) 0.037(9) 0.009(7) 0.003(7) -0.008(7)
C76 0.051(13) 0.035(11) 0.052(13) -0.014(10) -0.007(11) 0.012(10)
C75 0.028(8) 0.037(9) 0.035(9) 0.010(7) -0.002(7) -0.010(7)
Sn3 0.0065(5) 0.0079(5) 0.0108(5) -0.0009(4) -0.0003(4) -0.0006(4)
C3 0.013(7) 0.015(7) 0.031(8) -0.001(6) -0.004(6) 0.008(6)

loop_
_atom_type_symbol
_atom_type_description
_atom_type_scat_dispersion_real
_atom_type_scat_dispersion_imag
_atom_type_scat_source
C C 0.0033 0.0016 'International Tables Vol C Tables 4.2.6.8 and 6.1.1.4'
H H 0.0000 0.0000 'International Tables Vol C Tables 4.2.6.8 and 6.1.1.4'
Bi Bi -4.1077 10.2566 'International Tables Vol C Tables 4.2.6.8 and 6.1.1.4'
O O 0.0106 0.0060 'International Tables Vol C Tables 4.2.6.8 and 6.1.1.4'
Sn Sn -0.6537 1.4246 'International Tables Vol C Tables 4.2.6.8 and 6.1.1.4'

loop_
_geom_angle_atom_site_label_1
_geom_angle_atom_site_label_2
_geom_angle_atom_site_label_3
_geom_angle
_geom_angle_site_symmetry_1
_geom_angle_site_symmetry_3
_geom_angle_publ_flag
Sn1 Bi1 Sn2 80.57(3) . . ?
Sn1 Bi1 Sn4 80.09(3) . . ?
Sn2 Bi1 Sn4 69.13(3) . . ?
C2 C1 Sn1 125.2(13) . . ?
C6 C1 Sn1 116.9(14) . . ?
C6 C1 C2 116.7(17) . . ?
C73 O1 C74 114.5(19) . . ?
C1 Sn1 Bi1 121.0(5) . . ?
C1 Sn1 Bi2 114.4(5) . . ?
C1 Sn1 C13 100.9(7) . . ?
Bi2 Sn1 Bi1 89.02(3) . . ?
C13 Sn1 Bi1 113.2(5) . . ?
C13 Sn1 Bi2 119.7(5) . . ?
Sn1 Bi2 Sn2 80.53(3) . . ?
Sn1 Bi2 Sn4 80.74(3) . . ?
Sn4 Bi2 Sn2 69.42(3) . . ?
C1 C2 C7 120.5(16) . . ?
C3 C2 C1 120.7(17) . . ?
C3 C2 C7 118.6(17) . . ?
C76 O2 C75 111.6(17) . . ?
Bi1 Sn2 Bi2 87.25(3) . . ?
C25 Sn2 Bi1 130.8(5) . . ?
C25 Sn2 Bi2 119.0(4) . . ?
C25 Sn2 Sn3 125.6(5) . . ?
Sn3 Sn2 Bi1 91.43(4) . . ?
Sn3 Sn2 Bi2 90.94(4) . . ?
Bi2 Sn4 Bi1 87.49(3) . . ?
C61 Sn4 Bi1 121.6(4) . . ?
C61 Sn4 Bi2 125.9(4) . . ?
C61 Sn4 Sn3 127.8(4) . . ?
Sn3 Sn4 Bi1 91.20(4) . . ?
Sn3 Sn4 Bi2 91.56(4) . . ?
C5 C4 H4 120.6 . . ?
C5 C4 C3 118.8(18) . . ?
C3 C4 H4 120.6 . . ?
C4 C5 H5 119.6 . . ?
C4 C5 C6 120.8(18) . . ?
C6 C5 H5 119.6 . . ?
C1 C6 C5 120.8(19) . . ?
C1 C6 C10 123.0(18) . . ?
C5 C6 C10 116.1(18) . . ?
C2 C7 H7 108.1 . . ?
C2 C7 C8 109.1(16) . . ?
C2 C7 C9 112.2(16) . . ?
C8 C7 H7 108.1 . . ?
C8 C7 C9 111.1(16) . . ?
C9 C7 H7 108.1 . . ?
C7 C8 H8A 109.5 . . ?
C7 C8 H8B 109.5 . . ?
C7 C8 H8C 109.5 . . ?
H8A C8 H8B 109.5 . . ?
H8A C8 H8C 109.5 . . ?
H8B C8 H8C 109.5 . . ?
C7 C9 H9A 109.5 . . ?
C7 C9 H9B 109.5 . . ?
C7 C9 H9C 109.5 . . ?
H9A C9 H9B 109.5 . . ?
H9A C9 H9C 109.5 . . ?
H9B C9 H9C 109.5 . . ?
C6 C10 H10 106.8 . . ?
C11 C10 C6 110.3(18) . . ?
C11 C10 H10 106.8 . . ?
C12 C10 C6 114.3(19) . . ?
C12 C10 H10 106.8 . . ?
C12 C10 C11 111.5(18) . . ?
C10 C11 H11A 109.5 . . ?
C10 C11 H11B 109.5 . . ?
C10 C11 H11C 109.5 . . ?
H11A C11 H11B 109.5 . . ?
H11A C11 H11C 109.5 . . ?
H11B C11 H11C 109.5 . . ?
C10 C12 H12A 120.0 . . ?
C10 C12 H12B 120.0 . . ?
H12A C12 H12B 120.0 . . ?
C14 C13 Sn1 113.9(14) . . ?
C18 C13 Sn1 124.9(14) . . ?
C18 C13 C14 121.0(19) . . ?
C13 C14 C15 118.7(19) . . ?
C13 C14 C19 125.1(17) . . ?
C15 C14 C19 116.1(17) . . ?
C14 C15 H15 120.6 . . ?
C16 C15 C14 118.8(19) . . ?
C16 C15 H15 120.6 . . ?
C15 C16 H16 119.4 . . ?
C17 C16 C15 121.1(19) . . ?
C17 C16 H16 119.4 . . ?
C16 C17 H17 119.1 . . ?
C16 C17 C18 121.7(19) . . ?
C18 C17 H17 119.1 . . ?
C13 C18 C17 118.2(19) . . ?
C13 C18 C22 124.7(17) . . ?
C17 C18 C22 117.0(17) . . ?
C14 C19 H19 107.3 . . ?
C20 C19 C14 112.6(16) . . ?
C20 C19 H19 107.3 . . ?
C21 C19 C14 110.2(16) . . ?
C21 C19 H19 107.3 . . ?
C21 C19 C20 111.7(16) . . ?
C19 C20 H20A 109.5 . . ?
C19 C20 H20B 109.5 . . ?
C19 C20 H20C 109.5 . . ?
H20A C20 H20B 109.5 . . ?
H20A C20 H20C 109.5 . . ?
H20B C20 H20C 109.5 . . ?
C19 C21 H21A 109.5 . . ?
C19 C21 H21B 109.5 . . ?
C19 C21 H21C 109.5 . . ?
H21A C21 H21B 109.5 . . ?
H21A C21 H21C 109.5 . . ?
H21B C21 H21C 109.5 . . ?
C18 C22 H22 107.3 . . ?
C18 C22 C23 111.1(17) . . ?
C18 C22 C24 113.3(17) . . ?
C23 C22 H22 107.3 . . ?
C24 C22 H22 107.3 . . ?
C24 C22 C23 110.1(18) . . ?
C22 C23 H23A 109.5 . . ?
C22 C23 H23B 109.5 . . ?
C22 C23 H23C 109.5 . . ?
H23A C23 H23B 109.5 . . ?
H23A C23 H23C 109.5 . . ?
H23B C23 H23C 109.5 . . ?
C22 C24 H24A 109.5 . . ?
C22 C24 H24B 109.5 . . ?
C22 C24 H24C 109.5 . . ?
H24A C24 H24B 109.5 . . ?
H24A C24 H24C 109.5 . . ?
H24B C24 H24C 109.5 . . ?
C26 C25 Sn2 121.0(12) . . ?
C30 C25 Sn2 118.1(12) . . ?
C30 C25 C26 120.9(15) . . ?
C25 C26 C31 121.2(14) . . ?
C27 C26 C25 117.8(17) . . ?
C27 C26 C31 120.9(16) . . ?
C26 C27 H27 118.9 . . ?
C28 C27 C26 122.2(18) . . ?
C28 C27 H27 118.9 . . ?
C27 C28 H28 120.6 . . ?
C29 C28 C27 118.8(17) . . ?
C29 C28 H28 120.6 . . ?
C28 C29 H29 118.9 . . ?
C28 C29 C30 122.1(18) . . ?
C30 C29 H29 118.9 . . ?
C25 C30 C29 118.1(16) . . ?
C25 C30 C34 124.2(15) . . ?
C29 C30 C34 117.7(16) . . ?
C26 C31 H31 106.8 . . ?
C32 C31 C26 112.1(15) . . ?
C32 C31 H31 106.8 . . ?
C32 C31 C33 109.9(16) . . ?
C33 C31 C26 114.1(15) . . ?
C33 C31 H31 106.8 . . ?
C31 C32 H32A 109.5 . . ?
C31 C32 H32B 109.5 . . ?
C31 C32 H32C 109.5 . . ?
H32A C32 H32B 109.5 . . ?
H32A C32 H32C 109.5 . . ?
H32B C32 H32C 109.5 . . ?
C31 C33 H33A 109.5 . . ?
C31 C33 H33B 109.5 . . ?
C31 C33 H33C 109.5 . . ?
H33A C33 H33B 109.5 . . ?
H33A C33 H33C 109.5 . . ?
H33B C33 H33C 109.5 . . ?
C30 C34 H34 106.7 . . ?
C30 C34 C36 112.9(17) . . ?
C35 C34 C30 112.9(17) . . ?
C35 C34 H34 106.7 . . ?
C35 C34 C36 110.4(17) . . ?
C36 C34 H34 106.7 . . ?
C34 C35 H35A 109.5 . . ?
C34 C35 H35B 109.5 . . ?
C34 C35 H35C 109.5 . . ?
H35A C35 H35B 109.5 . . ?
H35A C35 H35C 109.5 . . ?
H35B C35 H35C 109.5 . . ?
C34 C36 H36A 109.5 . . ?
C34 C36 H36B 109.5 . . ?
C34 C36 H36C 109.5 . . ?
H36A C36 H36B 109.5 . . ?
H36A C36 H36C 109.5 . . ?
H36B C36 H36C 109.5 . . ?
H72A C72 H72B 109.5 . . ?
H72A C72 H72C 109.5 . . ?
H72B C72 H72C 109.5 . . ?
C70 C72 H72A 109.5 . . ?
C70 C72 H72B 109.5 . . ?
C70 C72 H72C 109.5 . . ?
H71A C71 H71B 109.5 . . ?
H71A C71 H71C 109.5 . . ?
H71B C71 H71C 109.5 . . ?
C70 C71 H71A 109.5 . . ?
C70 C71 H71B 109.5 . . ?
C70 C71 H71C 109.5 . . ?
C72 C70 H70 107.7 . . ?
C71 C70 C72 110.4(16) . . ?
C71 C70 H70 107.7 . . ?
C71 C70 C66 111.2(16) . . ?
C66 C70 C72 111.9(16) . . ?
C66 C70 H70 107.7 . . ?
H69A C69 H69B 109.5 . . ?
H69A C69 H69C 109.5 . . ?
H69B C69 H69C 109.5 . . ?
C67 C69 H69A 109.5 . . ?
C67 C69 H69B 109.5 . . ?
C67 C69 H69C 109.5 . . ?
H68A C68 H68B 109.5 . . ?
H68A C68 H68C 109.5 . . ?
H68B C68 H68C 109.5 . . ?
C67 C68 H68A 109.5 . . ?
C67 C68 H68B 109.5 . . ?
C67 C68 H68C 109.5 . . ?
C69 C67 H67 106.1 . . ?
C69 C67 C62 114.1(14) . . ?
C68 C67 C69 111.8(15) . . ?
C68 C67 H67 106.1 . . ?
C68 C67 C62 111.9(15) . . ?
C62 C67 H67 106.1 . . ?
C65 C66 C70 118.6(17) . . ?
C65 C66 C61 118.6(17) . . ?
C61 C66 C70 122.8(15) . . ?
C66 C65 H65 119.8 . . ?
C66 C65 C64 120.4(18) . . ?
C64 C65 H65 119.8 . . ?
C65 C64 H64 119.8 . . ?
C63 C64 C65 120.4(19) . . ?
C63 C64 H64 119.8 . . ?
C64 C63 H63 119.6 . . ?
C64 C63 C62 120.9(19) . . ?
C62 C63 H63 119.6 . . ?
C63 C62 C67 117.2(15) . . ?
C61 C62 C67 124.8(14) . . ?
C61 C62 C63 118.0(16) . . ?
C66 C61 Sn4 118.9(12) . . ?
C62 C61 Sn4 119.7(12) . . ?
C62 C61 C66 121.4(15) . . ?
H60A C60 H60B 109.5 . . ?
H60A C60 H60C 109.5 . . ?
H60B C60 H60C 109.5 . . ?
C58 C60 H60A 109.5 . . ?
C58 C60 H60B 109.5 . . ?
C58 C60 H60C 109.5 . . ?
H59A C59 H59B 109.5 . . ?
H59A C59 H59C 109.5 . . ?
H59B C59 H59C 109.5 . . ?
C58 C59 H59A 109.5 . . ?
C58 C59 H59B 109.5 . . ?
C58 C59 H59C 109.5 . . ?
C60 C58 C59 111.9(15) . . ?
C60 C58 H58 107.1 . . ?
C60 C58 C54 111.7(15) . . ?
C59 C58 H58 107.1 . . ?
C59 C58 C54 111.6(15) . . ?
C54 C58 H58 107.1 . . ?
H57A C57 H57B 109.5 . . ?
H57A C57 H57C 109.5 . . ?
H57B C57 H57C 109.5 . . ?
C55 C57 H57A 109.5 . . ?
C55 C57 H57B 109.5 . . ?
C55 C57 H57C 109.5 . . ?
H56A C56 H56B 109.5 . . ?
H56A C56 H56C 109.5 . . ?
H56B C56 H56C 109.5 . . ?
C55 C56 H56A 109.5 . . ?
C55 C56 H56B 109.5 . . ?
C55 C56 H56C 109.5 . . ?
C57 C55 H55 107.0 . . ?
C57 C55 C50 110.5(16) . . ?
C56 C55 C57 111.1(17) . . ?
C56 C55 H55 107.0 . . ?
C56 C55 C50 113.9(17) . . ?
C50 C55 H55 107.0 . . ?
C53 C54 C58 118.3(16) . . ?
C53 C54 C49 118.8(16) . . ?
C49 C54 C58 122.9(15) . . ?
C54 C53 H53 119.6 . . ?
C52 C53 C54 120.9(17) . . ?
C52 C53 H53 119.6 . . ?
C53 C52 H52 120.0 . . ?
C51 C52 C53 119.9(18) . . ?
C51 C52 H52 120.0 . . ?
C52 C51 H51 118.9 . . ?
C52 C51 C50 122.2(19) . . ?
C50 C51 H51 118.9 . . ?
C51 C50 C55 118.5(16) . . ?
C49 C50 C55 123.1(15) . . ?
C49 C50 C51 118.3(16) . . ?
C54 C49 Sn3 116.9(12) . . ?
C50 C49 C54 119.8(15) . . ?
C50 C49 Sn3 123.2(12) . . ?
H48A C48 H48B 109.5 . . ?
H48A C48 H48C 109.5 . . ?
H48B C48 H48C 109.5 . . ?
C46 C48 H48A 109.5 . . ?
C46 C48 H48B 109.5 . . ?
C46 C48 H48C 109.5 . . ?
H47A C47 H47B 109.5 . . ?
H47A C47 H47C 109.5 . . ?
H47B C47 H47C 109.5 . . ?
C46 C47 H47A 109.5 . . ?
C46 C47 H47B 109.5 . . ?
C46 C47 H47C 109.5 . . ?
C48 C46 H46 107.1 . . ?
C47 C46 C48 110.5(16) . . ?
C47 C46 H46 107.1 . . ?
C42 C46 C48 110.7(16) . . ?
C42 C46 C47 114.1(16) . . ?
C42 C46 H46 107.1 . . ?
H45A C45 H45B 109.5 . . ?
H45A C45 H45C 109.5 . . ?
H45B C45 H45C 109.5 . . ?
C43 C45 H45A 109.5 . . ?
C43 C45 H45B 109.5 . . ?
C43 C45 H45C 109.5 . . ?
H44A C44 H44B 109.5 . . ?
H44A C44 H44C 109.5 . . ?
H44B C44 H44C 109.5 . . ?
C43 C44 H44A 109.5 . . ?
C43 C44 H44B 109.5 . . ?
C43 C44 H44C 109.5 . . ?
C45 C43 H43 107.2 . . ?
C45 C43 C38 112.2(15) . . ?
C44 C43 C45 111.1(15) . . ?
C44 C43 H43 107.2 . . ?
C44 C43 C38 111.6(15) . . ?
C38 C43 H43 107.2 . . ?
C41 C42 C46 118.6(16) . . ?
C37 C42 C46 124.6(16) . . ?
C37 C42 C41 116.9(16) . . ?
C42 C41 H41 118.8 . . ?
C40 C41 C42 122.4(18) . . ?
C40 C41 H41 118.8 . . ?
C41 C40 H40 119.8 . . ?
C41 C40 C39 120.4(18) . . ?
C39 C40 H40 119.8 . . ?
C40 C39 H39 119.9 . . ?
C40 C39 C38 120.2(18) . . ?
C38 C39 H39 119.9 . . ?
C39 C38 C43 117.0(15) . . ?
C37 C38 C43 123.8(15) . . ?
C37 C38 C39 119.2(17) . . ?
C42 C37 Sn3 116.0(12) . . ?
C38 C37 C42 120.9(16) . . ?
C38 C37 Sn3 123.1(12) . . ?
O1 C73 H73A 109.5 . . ?
O1 C73 H73B 109.5 . . ?
O1 C73 H73C 109.5 . . ?
H73A C73 H73B 109.5 . . ?
H73A C73 H73C 109.5 . . ?
H73B C73 H73C 109.5 . . ?
O1 C74 H74A 109.9 . . ?
O1 C74 H74B 109.9 . . ?
O1 C74 C75 108.7(18) . . ?
H74A C74 H74B 108.3 . . ?
C75 C74 H74A 109.9 . . ?
C75 C74 H74B 109.9 . . ?
O2 C76 H76A 120.0 . . ?
O2 C76 H76B 120.0 . . ?
H76A C76 H76B 120.0 . . ?
O2 C75 C74 108.1(19) . . ?
O2 C75 H75A 110.1 . . ?
O2 C75 H75B 110.1 . . ?
C74 C75 H75A 110.1 . . ?
C74 C75 H75B 110.1 . . ?
H75A C75 H75B 108.4 . . ?
Sn4 Sn3 Sn2 72.84(4) . . ?
C49 Sn3 Sn2 129.2(5) . . ?
C49 Sn3 Sn4 113.3(5) . . ?
C49 Sn3 C37 105.0(6) . . ?
C37 Sn3 Sn2 108.5(4) . . ?
C37 Sn3 Sn4 127.7(5) . . ?
C2 C3 C4 122.0(18) . . ?
C2 C3 H3 119.0 . . ?
C4 C3 H3 119.0 . . ?

loop_
_geom_bond_atom_site_label_1
_geom_bond_atom_site_label_2
_geom_bond_distance
_geom_bond_site_symmetry_2
_geom_bond_publ_flag
Bi1 Sn1 2.9160(12) . ?
Bi1 Sn2 2.9544(12) . ?
Bi1 Sn4 2.9686(12) . ?
C1 Sn1 2.194(19) . ?
C1 C2 1.44(3) . ?
C1 C6 1.41(3) . ?
O1 C73 1.38(3) . ?
O1 C74 1.40(3) . ?
Sn1 Bi2 2.9087(13) . ?
Sn1 C13 2.22(2) . ?
Bi2 Sn2 2.9640(12) . ?
Bi2 Sn4 2.9370(12) . ?
C2 C7 1.53(3) . ?
C2 C3 1.36(3) . ?
O2 C76 1.39(3) . ?
O2 C75 1.42(3) . ?
Sn2 C25 2.198(15) . ?
Sn2 Sn3 2.8314(14) . ?
Sn4 C61 2.203(16) . ?
Sn4 Sn3 2.8284(14) . ?
C4 H4 0.9500 . ?
C4 C5 1.38(3) . ?
C4 C3 1.40(3) . ?
C5 H5 0.9500 . ?
C5 C6 1.41(3) . ?
C6 C10 1.53(3) . ?
C7 H7 1.0000 . ?
C7 C8 1.54(3) . ?
C7 C9 1.55(3) . ?
C8 H8A 0.9800 . ?
C8 H8B 0.9800 . ?
C8 H8C 0.9800 . ?
C9 H9A 0.9800 . ?
C9 H9B 0.9800 . ?
C9 H9C 0.9800 . ?
C10 H10 1.0000 . ?
C10 C11 1.51(3) . ?
C10 C12 1.50(3) . ?
C11 H11A 0.9800 . ?
C11 H11B 0.9800 . ?
C11 H11C 0.9800 . ?
C12 H12A 0.9500 . ?
C12 H12B 0.9500 . ?
C13 C14 1.43(3) . ?
C13 C18 1.37(3) . ?
C14 C15 1.43(3) . ?
C14 C19 1.54(3) . ?
C15 H15 0.9500 . ?
C15 C16 1.38(3) . ?
C16 H16 0.9500 . ?
C16 C17 1.36(3) . ?
C17 H17 0.9500 . ?
C17 C18 1.42(3) . ?
C18 C22 1.52(3) . ?
C19 H19 1.0000 . ?
C19 C20 1.53(2) . ?
C19 C21 1.52(3) . ?
C20 H20A 0.9800 . ?
C20 H20B 0.9800 . ?
C20 H20C 0.9800 . ?
C21 H21A 0.9800 . ?
C21 H21B 0.9800 . ?
C21 H21C 0.9800 . ?
C22 H22 1.0000 . ?
C22 C23 1.54(3) . ?
C22 C24 1.53(3) . ?
C23 H23A 0.9800 . ?
C23 H23B 0.9800 . ?
C23 H23C 0.9800 . ?
C24 H24A 0.9800 . ?
C24 H24B 0.9800 . ?
C24 H24C 0.9800 . ?
C25 C26 1.42(2) . ?
C25 C30 1.39(2) . ?
C26 C27 1.38(2) . ?
C26 C31 1.53(3) . ?
C27 H27 0.9500 . ?
C27 C28 1.38(3) . ?
C28 H28 0.9500 . ?
C28 C29 1.37(3) . ?
C29 H29 0.9500 . ?
C29 C30 1.40(2) . ?
C30 C34 1.52(3) . ?
C31 H31 1.0000 . ?
C31 C32 1.49(3) . ?
C31 C33 1.53(2) . ?
C32 H32A 0.9800 . ?
C32 H32B 0.9800 . ?
C32 H32C 0.9800 . ?
C33 H33A 0.9800 . ?
C33 H33B 0.9800 . ?
C33 H33C 0.9800 . ?
C34 H34 1.0000 . ?
C34 C35 1.52(3) . ?
C34 C36 1.56(3) . ?
C35 H35A 0.9800 . ?
C35 H35B 0.9800 . ?
C35 H35C 0.9800 . ?
C36 H36A 0.9800 . ?
C36 H36B 0.9800 . ?
C36 H36C 0.9800 . ?
C72 H72A 0.9800 . ?
C72 H72B 0.9800 . ?
C72 H72C 0.9800 . ?
C72 C70 1.55(3) . ?
C71 H71A 0.9800 . ?
C71 H71B 0.9800 . ?
C71 H71C 0.9800 . ?
C71 C70 1.50(3) . ?
C70 H70 1.0000 . ?
C70 C66 1.54(3) . ?
C69 H69A 0.9800 . ?
C69 H69B 0.9800 . ?
C69 H69C 0.9800 . ?
C69 C67 1.52(2) . ?
C68 H68A 0.9800 . ?
C68 H68B 0.9800 . ?
C68 H68C 0.9800 . ?
C68 C67 1.50(2) . ?
C67 H67 1.0000 . ?
C67 C62 1.52(2) . ?
C66 C65 1.39(3) . ?
C66 C61 1.40(2) . ?
C65 H65 0.9500 . ?
C65 C64 1.40(3) . ?
C64 H64 0.9500 . ?
C64 C63 1.36(3) . ?
C63 H63 0.9500 . ?
C63 C62 1.42(2) . ?
C62 C61 1.39(2) . ?
C60 H60A 0.9800 . ?
C60 H60B 0.9800 . ?
C60 H60C 0.9800 . ?
C60 C58 1.52(3) . ?
C59 H59A 0.9800 . ?
C59 H59B 0.9800 . ?
C59 H59C 0.9800 . ?
C59 C58 1.53(3) . ?
C58 H58 1.0000 . ?
C58 C54 1.53(2) . ?
C57 H57A 0.9800 . ?
C57 H57B 0.9800 . ?
C57 H57C 0.9800 . ?
C57 C55 1.52(3) . ?
C56 H56A 0.9800 . ?
C56 H56B 0.9800 . ?
C56 H56C 0.9800 . ?
C56 C55 1.50(3) . ?
C55 H55 1.0000 . ?
C55 C50 1.53(2) . ?
C54 C53 1.40(2) . ?
C54 C49 1.41(2) . ?
C53 H53 0.9500 . ?
C53 C52 1.37(3) . ?
C52 H52 0.9500 . ?
C52 C51 1.34(3) . ?
C51 H51 0.9500 . ?
C51 C50 1.40(3) . ?
C50 C49 1.39(2) . ?
C49 Sn3 2.194(16) . ?
C48 H48A 0.9800 . ?
C48 H48B 0.9800 . ?
C48 H48C 0.9800 . ?
C48 C46 1.52(3) . ?
C47 H47A 0.9800 . ?
C47 H47B 0.9800 . ?
C47 H47C 0.9800 . ?
C47 C46 1.52(3) . ?
C46 H46 1.0000 . ?
C46 C42 1.51(3) . ?
C45 H45A 0.9800 . ?
C45 H45B 0.9800 . ?
C45 H45C 0.9800 . ?
C45 C43 1.52(3) . ?
C44 H44A 0.9800 . ?
C44 H44B 0.9800 . ?
C44 H44C 0.9800 . ?
C44 C43 1.52(3) . ?
C43 H43 1.0000 . ?
C43 C38 1.55(2) . ?
C42 C41 1.41(2) . ?
C42 C37 1.40(2) . ?
C41 H41 0.9500 . ?
C41 C40 1.35(3) . ?
C40 H40 0.9500 . ?
C40 C39 1.37(3) . ?
C39 H39 0.9500 . ?
C39 C38 1.40(2) . ?
C38 C37 1.39(2) . ?
C37 Sn3 2.202(16) . ?
C73 H73A 0.9800 . ?
C73 H73B 0.9800 . ?
C73 H73C 0.9800 . ?
C74 H74A 0.9900 . ?
C74 H74B 0.9900 . ?
C74 C75 1.49(3) . ?
C76 H76A 0.9500 . ?
C76 H76B 0.9500 . ?
C75 H75A 0.9900 . ?
C75 H75B 0.9900 . ?
C3 H3 0.9500 . ?

loop_
_geom_torsion_atom_site_label_1
_geom_torsion_atom_site_label_2
_geom_torsion_atom_site_label_3
_geom_torsion_atom_site_label_4
_geom_torsion
_geom_torsion_site_symmetry_1
_geom_torsion_site_symmetry_2
_geom_torsion_site_symmetry_3
_geom_torsion_site_symmetry_4
_geom_torsion_publ_flag
C1 C2 C7 C8 120.5(18) . . . . ?
C1 C2 C7 C9 -116.0(19) . . . . ?
C1 C2 C3 C4 -2(3) . . . . ?
C1 C6 C10 C11 -107(2) . . . . ?
C1 C6 C10 C12 127(2) . . . . ?
O1 C74 C75 O2 77(2) . . . . ?
Sn1 C1 C2 C7 22(2) . . . . ?
Sn1 C1 C2 C3 -162.4(14) . . . . ?
Sn1 C1 C6 C5 164.1(15) . . . . ?
Sn1 C1 C6 C10 -19(2) . . . . ?
Sn1 C13 C14 C15 169.0(14) . . . . ?
Sn1 C13 C14 C19 -13(2) . . . . ?
Sn1 C13 C18 C17 -168.0(14) . . . . ?
Sn1 C13 C18 C22 16(3) . . . . ?
C2 C1 C6 C5 -4(3) . . . . ?
C2 C1 C6 C10 173.1(18) . . . . ?
Sn2 C25 C26 C27 177.2(13) . . . . ?
Sn2 C25 C26 C31 2(2) . . . . ?
Sn2 C25 C30 C29 -177.1(13) . . . . ?
Sn2 C25 C30 C34 0(2) . . . . ?
C4 C5 C6 C1 1(3) . . . . ?
C4 C5 C6 C10 -176.4(19) . . . . ?
C5 C4 C3 C2 -2(3) . . . . ?
C5 C6 C10 C11 70(2) . . . . ?
C5 C6 C10 C12 -56(2) . . . . ?
C6 C1 C2 C7 -171.3(17) . . . . ?
C6 C1 C2 C3 4(3) . . . . ?
C7 C2 C3 C4 174.1(17) . . . . ?
C13 C14 C15 C16 1(3) . . . . ?
C13 C14 C19 C20 126(2) . . . . ?
C13 C14 C19 C21 -108(2) . . . . ?
C13 C18 C22 C23 -105(2) . . . . ?
C13 C18 C22 C24 131(2) . . . . ?
C14 C13 C18 C17 7(3) . . . . ?
C14 C13 C18 C22 -169.6(18) . . . . ?
C14 C15 C16 C17 4(3) . . . . ?
C15 C14 C19 C20 -56(2) . . . . ?
C15 C14 C19 C21 70(2) . . . . ?
C15 C16 C17 C18 -4(3) . . . . ?
C16 C17 C18 C13 -2(3) . . . . ?
C16 C17 C18 C22 174.9(18) . . . . ?
C17 C18 C22 C23 79(2) . . . . ?
C17 C18 C22 C24 -45(2) . . . . ?
C18 C13 C14 C15 -6(3) . . . . ?
C18 C13 C14 C19 171.4(18) . . . . ?
C19 C14 C15 C16 -177.1(18) . . . . ?
C25 C26 C27 C28 1(3) . . . . ?
C25 C26 C31 C32 83(2) . . . . ?
C25 C26 C31 C33 -151.5(17) . . . . ?
C25 C30 C34 C35 -96(2) . . . . ?
C25 C30 C34 C36 138.4(19) . . . . ?
C26 C25 C30 C29 3(3) . . . . ?
C26 C25 C30 C34 -179.6(17) . . . . ?
C26 C27 C28 C29 0(3) . . . . ?
C27 C26 C31 C32 -93(2) . . . . ?
C27 C26 C31 C33 33(2) . . . . ?
C27 C28 C29 C30 0(3) . . . . ?
C28 C29 C30 C25 -1(3) . . . . ?
C28 C29 C30 C34 -179.0(18) . . . . ?
C29 C30 C34 C35 82(2) . . . . ?
C29 C30 C34 C36 -44(2) . . . . ?
C30 C25 C26 C27 -3(3) . . . . ?
C30 C25 C26 C31 -178.3(16) . . . . ?
C31 C26 C27 C28 176.6(17) . . . . ?
C72 C70 C66 C65 -44(2) . . . . ?
C72 C70 C66 C61 138.2(18) . . . . ?
C71 C70 C66 C65 80(2) . . . . ?
C71 C70 C66 C61 -98(2) . . . . ?
C70 C66 C65 C64 -176.3(17) . . . . ?
C70 C66 C61 Sn4 5(2) . . . . ?
C70 C66 C61 C62 -178.3(15) . . . . ?
C69 C67 C62 C63 45(2) . . . . ?
C69 C67 C62 C61 -138.2(17) . . . . ?
C68 C67 C62 C63 -83.3(19) . . . . ?
C68 C67 C62 C61 94(2) . . . . ?
C67 C62 C61 Sn4 -5(2) . . . . ?
C67 C62 C61 C66 178.1(15) . . . . ?
C66 C65 C64 C63 -6(3) . . . . ?
C65 C66 C61 Sn4 -173.0(13) . . . . ?
C65 C66 C61 C62 4(3) . . . . ?
C65 C64 C63 C62 5(3) . . . . ?
C64 C63 C62 C67 177.6(17) . . . . ?
C64 C63 C62 C61 0(3) . . . . ?
C63 C62 C61 Sn4 171.9(12) . . . . ?
C63 C62 C61 C66 -5(2) . . . . ?
C61 C66 C65 C64 2(3) . . . . ?
C60 C58 C54 C53 57(2) . . . . ?
C60 C58 C54 C49 -124.0(19) . . . . ?
C59 C58 C54 C53 -69(2) . . . . ?
C59 C58 C54 C49 109.9(19) . . . . ?
C58 C54 C53 C52 -178.6(18) . . . . ?
C58 C54 C49 C50 -178.6(16) . . . . ?
C58 C54 C49 Sn3 5(2) . . . . ?
C57 C55 C50 C51 65(2) . . . . ?
C57 C55 C50 C49 -117.1(19) . . . . ?
C56 C55 C50 C51 -61(2) . . . . ?
C56 C55 C50 C49 117(2) . . . . ?
C55 C50 C49 C54 179.9(16) . . . . ?
C55 C50 C49 Sn3 -4(2) . . . . ?
C54 C53 C52 C51 -3(3) . . . . ?
C53 C54 C49 C50 1(3) . . . . ?
C53 C54 C49 Sn3 -175.8(13) . . . . ?
C53 C52 C51 C50 1(3) . . . . ?
C52 C51 C50 C55 179.4(19) . . . . ?
C52 C51 C50 C49 2(3) . . . . ?
C51 C50 C49 C54 -2(3) . . . . ?
C51 C50 C49 Sn3 173.6(13) . . . . ?
C49 C54 C53 C52 2(3) . . . . ?
C48 C46 C42 C41 66(2) . . . . ?
C48 C46 C42 C37 -116(2) . . . . ?
C47 C46 C42 C41 -60(2) . . . . ?
C47 C46 C42 C37 119.1(19) . . . . ?
C46 C42 C41 C40 -179.7(19) . . . . ?
C46 C42 C37 C38 179.0(17) . . . . ?
C46 C42 C37 Sn3 -1(2) . . . . ?
C45 C43 C38 C39 -67(2) . . . . ?
C45 C43 C38 C37 112.4(19) . . . . ?
C44 C43 C38 C39 58(2) . . . . ?
C44 C43 C38 C37 -122.2(18) . . . . ?
C43 C38 C37 C42 -178.4(16) . . . . ?
C43 C38 C37 Sn3 1(2) . . . . ?
C42 C41 C40 C39 0(3) . . . . ?
C41 C42 C37 C38 -2(3) . . . . ?
C41 C42 C37 Sn3 178.2(13) . . . . ?
C41 C40 C39 C38 -1(3) . . . . ?
C40 C39 C38 C43 -180.0(17) . . . . ?
C40 C39 C38 C37 0(3) . . . . ?
C39 C38 C37 C42 1(3) . . . . ?
C39 C38 C37 Sn3 -178.9(13) . . . . ?
C37 C42 C41 C40 1(3) . . . . ?
C73 O1 C74 C75 -156(2) . . . . ?
C76 O2 C75 C74 -174(2) . . . . ?
C3 C2 C7 C8 -55(2) . . . . ?
C3 C2 C7 C9 68(2) . . . . ?
C3 C4 C5 C6 2(3) . . . . ?

loop_
_twin_individual_id
_twin_individual_mass_fraction_refined
1 0.9005(11)
2 0.0995(11)
